data_4319493
loop_
_publ_author_name
'Craig C. McLauchlan'
'James A. Ibers'

_publ_section_title
;
 Synthesis and Characterization of the Silver Maleonitrilediselenolates
 and Silver Maleonitriledithiolates
 [K([2.2.2]-cryptand)]4[Ag4(Se2C2(CN)2)4],
 [Na([2.2.2]-cryptand)]4[Ag4(S2C2(CN)2)4].0.33MeCN,
 [NBu4]4[Ag4(S2C2(CN)2)4], [K([2.2.2]-cryptand)]3[Ag(Se2C2(CN)2)2].2MeCN,
 and [Na([2.2.2]-cryptand)]3[Ag(S2C2(CN)2)2]
;
_journal_name_full 'Inorganic Chemistry'
_journal_page_first 1809
_journal_page_last 1815
_journal_paper_doi 10.1021/ic000868q
_journal_volume 40
_journal_year 2001
_chemical_formula_moiety '4 (C16 H36 N) (C16 Ag4 N8 S8)'
_chemical_formula_sum 'C80 H144 Ag4 N12 S8'
_chemical_formula_weight 1962.03
_chemical_melting_point 451(2)
_chemical_name_common '136 C dec'
_chemical_name_systematic
; 
 ? 
;
_space_group_IT_number 14
_symmetry_cell_setting monoclinic
_symmetry_space_group_name_Hall '-P 2ybc'
_symmetry_space_group_name_H-M 'P 1 21/c 1'
_atom_sites_solution_hydrogens geom
_atom_sites_solution_primary direct
_atom_sites_solution_secondary difmap
_audit_creation_method SHELXL-97
_cell_angle_alpha 90.00
_cell_angle_beta 93.511(4)
_cell_angle_gamma 90.00
_cell_formula_units_Z 6
_cell_length_a 15.689(3)
_cell_length_b 51.924(11)
_cell_length_c 17.393(4)
_cell_measurement_temperature 153(2)
_cell_volume 14142(5)
_computing_cell_refinement 'SAINT+ Version 6.02 (Bruker-AXS, 1999)'
_computing_data_collection 'SMART Version 5 (Bruker-AXS, 1999)'
_computing_data_reduction 'SAINT+ Version 6.02 (Bruker-AXS, 1999)'
_computing_molecular_graphics 'SHELXTL-97 (Sheldrick, 1997)'
_computing_publication_material 'SHELXTL-97 (Sheldrick, 1997)'
_computing_structure_refinement 'SHELXL-97 (Sheldrick, 1997)'
_computing_structure_solution 'SHELXS-97 (Sheldrick, 1990)'
_diffrn_ambient_temperature 153(2)
_diffrn_measured_fraction_theta_full 0.926
_diffrn_measured_fraction_theta_max 0.926
_diffrn_measurement_device_type 'Bruker AXS SMART-1000 with CCD'
_diffrn_measurement_method /w
_diffrn_radiation_monochromator graphite
_diffrn_radiation_source 'standard focus sealed tube'
_diffrn_radiation_type MoK\a
_diffrn_radiation_wavelength 0.71073
_diffrn_reflns_av_R_equivalents 0.0640
_diffrn_reflns_av_sigmaI/netI 0.0609
_diffrn_reflns_limit_h_max 21
_diffrn_reflns_limit_h_min -20
_diffrn_reflns_limit_k_max 69
_diffrn_reflns_limit_k_min -69
_diffrn_reflns_limit_l_max 22
_diffrn_reflns_limit_l_min -23
_diffrn_reflns_number 169792
_diffrn_reflns_theta_full 29.06
_diffrn_reflns_theta_max 29.06
_diffrn_reflns_theta_min 1.24
_diffrn_standards_decay_% '< 2%'
_exptl_absorpt_coefficient_mu 1.041
_exptl_absorpt_correction_type mixed
_exptl_absorpt_process_details
;
face absorption in SHELXTL followed by SADABS
;
_exptl_crystal_colour yellow
_exptl_crystal_density_diffrn 1.382
_exptl_crystal_density_method 'not measured'
_exptl_crystal_description 'cut block'
_exptl_crystal_F_000 6144
_refine_diff_density_max 2.331
_refine_diff_density_min -2.069
_refine_diff_density_rms 0.156
_refine_ls_extinction_method none
_refine_ls_goodness_of_fit_ref 1.739
_refine_ls_hydrogen_treatment riding
_refine_ls_matrix_type full
_refine_ls_number_parameters 1414
_refine_ls_number_reflns 35020
_refine_ls_number_restraints 0
_refine_ls_restrained_S_all 1.739
_refine_ls_R_factor_all 0.1257
_refine_ls_R_factor_gt 0.0820
_refine_ls_shift/su_max 0.613
_refine_ls_shift/su_mean 0.008
_refine_ls_structure_factor_coef Fsqd
_refine_ls_weighting_details
; calc 
1/[\s^2^(Fo^2^)+(0.0400Fo^2^)^2^]
;
_refine_ls_weighting_scheme calc
_refine_ls_wR_factor_gt 0.1531
_refine_ls_wR_factor_ref 0.1605
_reflns_number_gt 23094
_reflns_number_total 35020
_reflns_threshold_expression >2sigma(I)
_cod_data_source_file ic000868q_6.cif
_cod_data_source_block p21c
_cod_depositor_comments
;
The following automatic conversions were performed:

'_chemical_melting_point' value '176-180 C' was changed to '451(2)' -
it was converted from degrees Celsius(C) to Kelvins(K), the average
value was taken and precision was estimated.

Automatic conversion script
Id: cif_fix_values 1569 2011-02-09 13:29:24Z adriana 
;
_cod_database_code 4319493

loop_
_symmetry_equiv_pos_as_xyz
'x, y, z'
'-x, y+1/2, -z+1/2'
'-x, -y, -z'
'x, -y-1/2, z-1/2'

loop_
_atom_site_label
_atom_site_type_symbol
_atom_site_fract_x
_atom_site_fract_y
_atom_site_fract_z
_atom_site_U_iso_or_equiv
_atom_site_adp_type
_atom_site_occupancy
_atom_site_symmetry_multiplicity
_atom_site_calc_flag
_atom_site_refinement_flags
_atom_site_disorder_assembly
_atom_site_disorder_group
Ag1 Ag 0.01398(3) 0.680685(8) 0.38924(2) 0.02983(11) Uani 1 1 d . . .
Ag2 Ag 0.07165(3) 0.663199(9) 0.54974(2) 0.03296(11) Uani 1 1 d . . .
Ag4 Ag -0.13871(3) 0.668768(8) 0.47387(2) 0.03176(11) Uani 1 1 d . . .
Ag3 Ag -0.08409(3) 0.649656(8) 0.63383(2) 0.03070(11) Uani 1 1 d . . .
Ag5 Ag 0.05590(3) 0.490681(9) 0.87294(2) 0.03360(11) Uani 1 1 d . . .
Ag6 Ag -0.10641(3) 0.495011(9) 0.96395(2) 0.03581(12) Uani 1 1 d . . .
S1 S -0.04886(9) 0.67127(3) 0.25645(8) 0.0321(3) Uani 1 1 d . . .
S2 S -0.10976(9) 0.70965(3) 0.40885(7) 0.0268(3) Uani 1 1 d . . .
S3 S 0.12201(10) 0.70779(3) 0.57291(9) 0.0383(4) Uani 1 1 d . . .
S4 S 0.15660(8) 0.66464(3) 0.42566(8) 0.0276(3) Uani 1 1 d . . .
S7 S -0.18119(10) 0.62422(3) 0.44179(9) 0.0386(4) Uani 1 1 d . . .
S8 S -0.22850(9) 0.66406(3) 0.59350(8) 0.0278(3) Uani 1 1 d . . .
S5 S -0.03002(9) 0.66040(3) 0.76861(8) 0.0335(3) Uani 1 1 d . . .
S6 S 0.04628(9) 0.62326(3) 0.62044(8) 0.0309(3) Uani 1 1 d . . .
S9 S -0.00248(10) 0.49548(3) 0.73617(8) 0.0347(3) Uani 1 1 d . . .
S10 S -0.05601(9) 0.45824(3) 0.89164(8) 0.0308(3) Uani 1 1 d . . .
S11 S -0.18194(11) 0.53637(3) 0.95108(10) 0.0465(4) Uani 1 1 d . . .
S12 S -0.18937(9) 0.48725(3) 1.08715(8) 0.0358(4) Uani 1 1 d . . .
C1 C -0.1382(3) 0.69065(10) 0.2588(3) 0.0246(12) Uani 1 1 d . . .
C1D C 0.1830(4) 0.44018(10) 0.7552(3) 0.0310(13) Uani 1 1 d . . .
H1DA H 0.1289 0.4498 0.7580 0.037 Uiso 1 1 calc R . .
H1DB H 0.2255 0.4482 0.7921 0.037 Uiso 1 1 calc R . .
C1C C 0.1822(3) 0.77561(11) 0.2965(3) 0.0283(12) Uani 1 1 d . . .
H1CA H 0.1971 0.7770 0.2422 0.034 Uiso 1 1 calc R . .
H1CB H 0.1668 0.7931 0.3140 0.034 Uiso 1 1 calc R . .
C1E C 0.3588(4) 0.56954(13) -0.1024(3) 0.0430(16) Uani 1 1 d . . .
H1EA H 0.3375 0.5810 -0.1447 0.052 Uiso 1 1 calc R . .
H1EB H 0.3193 0.5547 -0.1013 0.052 Uiso 1 1 calc R . .
C1B C -0.4559(3) 0.76053(11) 0.5640(3) 0.0298(13) Uani 1 1 d . . .
H1BA H -0.5069 0.7513 0.5804 0.036 Uiso 1 1 calc R . .
H1BB H -0.4734 0.7704 0.5170 0.036 Uiso 1 1 calc R . .
C1A C 0.3868(4) 0.61232(11) 0.5238(3) 0.0373(14) Uani 1 1 d . . .
H1AA H 0.4141 0.6021 0.5666 0.045 Uiso 1 1 calc R . .
H1AB H 0.4328 0.6216 0.4988 0.045 Uiso 1 1 calc R . .
C1F C 0.1027(4) 0.43890(13) 0.2292(3) 0.0503(19) Uani 1 1 d . A .
H1FA H 0.0831 0.4564 0.2424 0.060 Uiso 1 1 calc R . .
H1FB H 0.1262 0.4399 0.1778 0.060 Uiso 1 1 calc R . .
C2 C -0.1640(3) 0.70583(10) 0.3180(3) 0.0228(11) Uani 1 1 d . . .
C2D C 0.2136(4) 0.44323(11) 0.6748(3) 0.0381(14) Uani 1 1 d . . .
H2DA H 0.1705 0.4361 0.6366 0.046 Uiso 1 1 calc R . .
H2DB H 0.2675 0.4336 0.6705 0.046 Uiso 1 1 calc R . .
C2C C 0.2605(4) 0.76647(12) 0.3447(3) 0.0354(14) Uani 1 1 d . . .
H2CA H 0.2504 0.7685 0.4000 0.042 Uiso 1 1 calc R . .
H2CB H 0.2700 0.7480 0.3346 0.042 Uiso 1 1 calc R . .
C2A C 0.3290(4) 0.63200(12) 0.5577(3) 0.0368(14) Uani 1 1 d . . .
H2AA H 0.3003 0.6422 0.5155 0.044 Uiso 1 1 calc R . .
H2AB H 0.2844 0.6230 0.5853 0.044 Uiso 1 1 calc R . .
C2B C -0.4268(3) 0.77939(11) 0.6271(3) 0.0333(13) Uani 1 1 d . . .
H2BA H -0.3897 0.7927 0.6055 0.040 Uiso 1 1 calc R . .
H2BB H -0.3928 0.7701 0.6681 0.040 Uiso 1 1 calc R . .
C2F C 0.0263(6) 0.42124(18) 0.2240(5) 0.090(3) Uani 1 1 d . . .
C2E C 0.4476(4) 0.55962(15) -0.1204(4) 0.056(2) Uani 1 1 d . . .
H2EA H 0.4596 0.5434 -0.0917 0.068 Uiso 1 1 calc R . .
H2EB H 0.4911 0.5724 -0.1026 0.068 Uiso 1 1 calc R . .
C3 C -0.1922(3) 0.69041(11) 0.1876(3) 0.0304(13) Uani 1 1 d . . .
C3D C 0.2282(4) 0.47172(12) 0.6582(4) 0.0463(16) Uani 1 1 d . . .
H3DA H 0.1731 0.4809 0.6593 0.056 Uiso 1 1 calc R . .
H3DB H 0.2671 0.4790 0.6998 0.056 Uiso 1 1 calc R . .
C3C C 0.3384(4) 0.78140(12) 0.3264(4) 0.0425(16) Uani 1 1 d . . .
H3CA H 0.3291 0.7999 0.3364 0.051 Uiso 1 1 calc R . .
H3CB H 0.3487 0.7794 0.2711 0.051 Uiso 1 1 calc R . .
C3B C -0.5026(4) 0.79243(12) 0.6616(3) 0.0377(14) Uani 1 1 d . . .
H3BA H -0.5410 0.7995 0.6195 0.045 Uiso 1 1 calc R . .
H3BB H -0.4817 0.8070 0.6942 0.045 Uiso 1 1 calc R . .
C3A C 0.3768(5) 0.64959(17) 0.6114(5) 0.086(3) Uani 1 1 d . . .
H3AA H 0.4187 0.6592 0.5823 0.103 Uiso 1 1 calc R . .
H3AB H 0.4094 0.6391 0.6505 0.103 Uiso 1 1 calc R . .
C3E C 0.4549(6) 0.55463(18) -0.2069(4) 0.088(3) Uani 1 1 d . . .
H3EA H 0.4042 0.5448 -0.2271 0.105 Uiso 1 1 calc R . .
H3EB H 0.5060 0.5439 -0.2141 0.105 Uiso 1 1 calc R . .
C3F C -0.0585(7) 0.4334(3) 0.1802(7) 0.047(4) Uani 0.56(2) 1 d P A 1
H3FA H -0.1093 0.4226 0.1879 0.056 Uiso 0.56(2) 1 calc PR A 1
H3FB H -0.0692 0.4511 0.1984 0.056 Uiso 0.56(2) 1 calc PR A 1
C4F C -0.0359(8) 0.4333(3) 0.0962(9) 0.058(5) Uani 0.56(2) 1 d P A 1
H4FA H -0.0847 0.4395 0.0636 0.086 Uiso 0.56(2) 1 calc PR A 1
H4FB H -0.0217 0.4157 0.0809 0.086 Uiso 0.56(2) 1 calc PR A 1
H4FC H 0.0134 0.4445 0.0900 0.086 Uiso 0.56(2) 1 calc PR A 1
C3G C -0.0099(17) 0.4357(5) 0.1477(14) 0.085(8) Uiso 0.44(2) 1 d P A 2
H3GA H -0.0186 0.4542 0.1584 0.102 Uiso 0.44(2) 1 calc PR A 2
H3GB H 0.0310 0.4341 0.1068 0.102 Uiso 0.44(2) 1 calc PR A 2
C4G C -0.0843(16) 0.4245(5) 0.1253(13) 0.089(9) Uiso 0.44(2) 1 d P A 2
H4GA H -0.1079 0.4328 0.0779 0.133 Uiso 0.44(2) 1 calc PR A 2
H4GB H -0.1245 0.4265 0.1658 0.133 Uiso 0.44(2) 1 calc PR A 2
H4GC H -0.0750 0.4062 0.1156 0.133 Uiso 0.44(2) 1 calc PR A 2
C4 C -0.2375(4) 0.72171(11) 0.3052(3) 0.0299(13) Uani 1 1 d . . .
C4A C 0.3240(5) 0.66868(13) 0.6526(4) 0.0535(19) Uani 1 1 d . . .
H4AA H 0.3615 0.6794 0.6864 0.080 Uiso 1 1 calc R . .
H4AB H 0.2836 0.6595 0.6834 0.080 Uiso 1 1 calc R . .
H4AC H 0.2925 0.6796 0.6147 0.080 Uiso 1 1 calc R . .
C4C C 0.4164(4) 0.77204(13) 0.3752(4) 0.0520(18) Uani 1 1 d . . .
H4CA H 0.4665 0.7821 0.3627 0.078 Uiso 1 1 calc R . .
H4CB H 0.4264 0.7538 0.3644 0.078 Uiso 1 1 calc R . .
H4CC H 0.4064 0.7742 0.4299 0.078 Uiso 1 1 calc R . .
C4D C 0.2658(5) 0.47664(14) 0.5816(4) 0.0573(19) Uani 1 1 d . . .
H4DA H 0.2744 0.4952 0.5750 0.086 Uiso 1 1 calc R . .
H4DB H 0.2267 0.4702 0.5399 0.086 Uiso 1 1 calc R . .
H4DC H 0.3208 0.4678 0.5802 0.086 Uiso 1 1 calc R . .
C4B C -0.5535(4) 0.77405(13) 0.7102(4) 0.0528(18) Uani 1 1 d . . .
H4BA H -0.6017 0.7833 0.7305 0.079 Uiso 1 1 calc R . .
H4BB H -0.5164 0.7674 0.7531 0.079 Uiso 1 1 calc R . .
H4BC H -0.5749 0.7597 0.6781 0.079 Uiso 1 1 calc R . .
C4E C 0.4615(5) 0.57974(19) -0.2532(4) 0.086(3) Uani 1 1 d . . .
H4EA H 0.4643 0.5756 -0.3080 0.129 Uiso 1 1 calc R . .
H4EB H 0.5131 0.5891 -0.2351 0.129 Uiso 1 1 calc R . .
H4EC H 0.4112 0.5905 -0.2459 0.129 Uiso 1 1 calc R . .
C5 C 0.2049(4) 0.70821(11) 0.5138(3) 0.0320(13) Uani 1 1 d . . .
C5D C 0.2469(3) 0.39602(11) 0.7725(3) 0.0331(13) Uani 1 1 d . . .
H5DA H 0.2351 0.3783 0.7903 0.040 Uiso 1 1 calc R . .
H5DB H 0.2586 0.3950 0.7173 0.040 Uiso 1 1 calc R . .
C5C C 0.0770(3) 0.75608(10) 0.3828(3) 0.0286(12) Uani 1 1 d . . .
H5CA H 0.0276 0.7443 0.3833 0.034 Uiso 1 1 calc R . .
H5CB H 0.1243 0.7483 0.4151 0.034 Uiso 1 1 calc R . .
C5E C 0.4081(4) 0.60869(12) -0.0278(4) 0.0411(15) Uani 1 1 d . . .
H5EA H 0.4685 0.6040 -0.0335 0.049 Uiso 1 1 calc R . .
H5EB H 0.4051 0.6174 0.0226 0.049 Uiso 1 1 calc R . .
C5B C -0.3632(3) 0.72387(11) 0.6125(3) 0.0297(13) Uani 1 1 d . . .
H5BA H -0.3174 0.7122 0.5973 0.036 Uiso 1 1 calc R . .
H5BB H -0.3384 0.7351 0.6540 0.036 Uiso 1 1 calc R . .
C5A C 0.3078(3) 0.60796(11) 0.3956(3) 0.0304(13) Uani 1 1 d . . .
H5AA H 0.2640 0.6201 0.4124 0.037 Uiso 1 1 calc R . .
H5AB H 0.2783 0.5953 0.3608 0.037 Uiso 1 1 calc R . .
C5F C 0.2140(4) 0.40559(11) 0.2654(3) 0.0412(16) Uani 1 1 d . A .
H5FA H 0.1684 0.3924 0.2635 0.049 Uiso 1 1 calc R . .
H5FB H 0.2572 0.4004 0.3064 0.049 Uiso 1 1 calc R . .
C6 C 0.2186(3) 0.69118(10) 0.4544(3) 0.0245(12) Uani 1 1 d . . .
C6D C 0.3258(4) 0.40616(12) 0.8175(4) 0.0419(16) Uani 1 1 d . . .
H6DA H 0.3128 0.4089 0.8718 0.050 Uiso 1 1 calc R . .
H6DB H 0.3420 0.4230 0.7959 0.050 Uiso 1 1 calc R . .
C6C C 0.0529(4) 0.78134(11) 0.4189(3) 0.0360(14) Uani 1 1 d . . .
H6CA H 0.0094 0.7903 0.3850 0.043 Uiso 1 1 calc R . .
H6CB H 0.1038 0.7926 0.4254 0.043 Uiso 1 1 calc R . .
C6E C 0.3813(5) 0.62781(13) -0.0909(4) 0.0511(18) Uani 1 1 d . . .
H6EA H 0.3903 0.6201 -0.1418 0.061 Uiso 1 1 calc R . .
H6EB H 0.3197 0.6317 -0.0887 0.061 Uiso 1 1 calc R . .
C6B C -0.4320(4) 0.70781(11) 0.6451(3) 0.0347(14) Uani 1 1 d . . .
H6BA H -0.4484 0.6935 0.6096 0.042 Uiso 1 1 calc R . .
H6BB H -0.4832 0.7185 0.6525 0.042 Uiso 1 1 calc R . .
C6A C 0.3701(4) 0.62289(12) 0.3499(4) 0.0418(15) Uani 1 1 d . . .
H6AA H 0.4167 0.6114 0.3351 0.050 Uiso 1 1 calc R . .
H6AB H 0.3955 0.6371 0.3817 0.050 Uiso 1 1 calc R . .
C6F C 0.2560(5) 0.40509(12) 0.1889(4) 0.0478(17) Uani 1 1 d . . .
H6FA H 0.2148 0.4110 0.1472 0.057 Uiso 1 1 calc R . .
H6FB H 0.3055 0.4169 0.1911 0.057 Uiso 1 1 calc R . .
C7 C 0.2697(4) 0.72734(13) 0.5305(3) 0.0382(15) Uani 1 1 d . . .
C7D C 0.4009(4) 0.38737(12) 0.8140(4) 0.0454(16) Uani 1 1 d . . .
H7DA H 0.4059 0.3819 0.7599 0.054 Uiso 1 1 calc R . .
H7DB H 0.4543 0.3964 0.8311 0.054 Uiso 1 1 calc R . .
C7C C 0.0176(4) 0.77611(12) 0.4967(3) 0.0374(15) Uani 1 1 d . . .
H7CA H 0.0614 0.7670 0.5299 0.045 Uiso 1 1 calc R . .
H7CB H -0.0326 0.7646 0.4895 0.045 Uiso 1 1 calc R . .
C7A C 0.3224(4) 0.63389(12) 0.2775(3) 0.0426(15) Uani 1 1 d . . .
H7AA H 0.2964 0.6196 0.2466 0.051 Uiso 1 1 calc R . .
H7AB H 0.2758 0.6453 0.2929 0.051 Uiso 1 1 calc R . .
C7B C -0.3961(4) 0.69709(12) 0.7229(3) 0.0354(14) Uani 1 1 d . . .
H7BA H -0.3413 0.6883 0.7153 0.043 Uiso 1 1 calc R . .
H7BB H -0.3842 0.7116 0.7588 0.043 Uiso 1 1 calc R . .
C7F C 0.2854(5) 0.37793(13) 0.1717(4) 0.0543(19) Uani 1 1 d . . .
H7FA H 0.3259 0.3721 0.2140 0.065 Uiso 1 1 calc R . .
H7FB H 0.2356 0.3662 0.1697 0.065 Uiso 1 1 calc R . .
C7E C 0.4314(5) 0.65235(16) -0.0822(5) 0.078(3) Uani 1 1 d . . .
H7EA H 0.4222 0.6628 -0.1296 0.093 Uiso 1 1 calc R . .
H7EB H 0.4930 0.6482 -0.0754 0.093 Uiso 1 1 calc R . .
C8 C 0.2922(4) 0.69489(11) 0.4114(3) 0.0358(14) Uani 1 1 d . . .
C8C C -0.0087(5) 0.80087(14) 0.5371(4) 0.0544(19) Uani 1 1 d . . .
H8CA H -0.0299 0.7966 0.5873 0.082 Uiso 1 1 calc R . .
H8CB H -0.0538 0.8096 0.5053 0.082 Uiso 1 1 calc R . .
H8CC H 0.0409 0.8123 0.5443 0.082 Uiso 1 1 calc R . .
C8B C -0.4557(4) 0.67844(13) 0.7591(4) 0.0483(17) Uani 1 1 d . . .
H8BA H -0.4292 0.6722 0.8081 0.073 Uiso 1 1 calc R . .
H8BB H -0.4672 0.6638 0.7243 0.073 Uiso 1 1 calc R . .
H8BC H -0.5095 0.6872 0.7685 0.073 Uiso 1 1 calc R . .
C8A C 0.3824(5) 0.64918(15) 0.2281(4) 0.062(2) Uani 1 1 d . . .
H8AA H 0.3499 0.6562 0.1829 0.094 Uiso 1 1 calc R . .
H8AB H 0.4275 0.6378 0.2113 0.094 Uiso 1 1 calc R . .
H8AC H 0.4083 0.6633 0.2586 0.094 Uiso 1 1 calc R . .
C8F C 0.3284(5) 0.37636(14) 0.0962(4) 0.061(2) Uani 1 1 d . . .
H8FA H 0.3467 0.3586 0.0875 0.091 Uiso 1 1 calc R . .
H8FB H 0.3783 0.3878 0.0982 0.091 Uiso 1 1 calc R . .
H8FC H 0.2880 0.3817 0.0539 0.091 Uiso 1 1 calc R . .
C8D C 0.3914(5) 0.36361(15) 0.8637(5) 0.070(2) Uani 1 1 d . . .
H8DA H 0.4406 0.3522 0.8586 0.105 Uiso 1 1 calc R . .
H8DB H 0.3389 0.3545 0.8468 0.105 Uiso 1 1 calc R . .
H8DC H 0.3886 0.3688 0.9176 0.105 Uiso 1 1 calc R . .
C8E C 0.4052(10) 0.66797(18) -0.0136(6) 0.165(7) Uani 1 1 d . . .
H8EA H 0.4401 0.6836 -0.0088 0.247 Uiso 1 1 calc R . .
H8EB H 0.4139 0.6577 0.0334 0.247 Uiso 1 1 calc R . .
H8EC H 0.3448 0.6727 -0.0212 0.247 Uiso 1 1 calc R . .
C9D C 0.1449(4) 0.41409(10) 0.8645(3) 0.0298(13) Uani 1 1 d . . .
H9DA H 0.1910 0.4234 0.8944 0.036 Uiso 1 1 calc R . .
H9DB H 0.0922 0.4245 0.8668 0.036 Uiso 1 1 calc R . .
C9C C 0.0341(3) 0.76983(10) 0.2473(3) 0.0263(12) Uani 1 1 d . . .
H9CA H 0.0514 0.7686 0.1936 0.032 Uiso 1 1 calc R . .
H9CB H 0.0296 0.7884 0.2598 0.032 Uiso 1 1 calc R . .
C9E C 0.2626(4) 0.59001(12) -0.0155(3) 0.0364(14) Uani 1 1 d . . .
H9EA H 0.2325 0.5735 -0.0081 0.044 Uiso 1 1 calc R . .
H9EB H 0.2376 0.5979 -0.0635 0.044 Uiso 1 1 calc R . .
C9B C -0.3077(3) 0.75370(11) 0.5205(3) 0.0302(13) Uani 1 1 d . . .
H9BA H -0.2803 0.7620 0.5670 0.036 Uiso 1 1 calc R . .
H9BB H -0.2684 0.7401 0.5044 0.036 Uiso 1 1 calc R . .
C9A C 0.4136(4) 0.57492(10) 0.4443(3) 0.0323(13) Uani 1 1 d . . .
H9AA H 0.4613 0.5849 0.4244 0.039 Uiso 1 1 calc R . .
H9AB H 0.4358 0.5662 0.4920 0.039 Uiso 1 1 calc R . .
C9F C 0.2407(4) 0.45235(12) 0.2913(3) 0.0436(16) Uani 1 1 d . A .
H9FA H 0.2119 0.4686 0.3038 0.052 Uiso 1 1 calc R . .
H9FB H 0.2623 0.4543 0.2393 0.052 Uiso 1 1 calc R . .
C13 C -0.2657(3) 0.62144(11) 0.5000(3) 0.0286(12) Uani 1 1 d . . .
C10D C 0.1307(4) 0.38840(12) 0.9033(3) 0.0379(14) Uani 1 1 d . . .
H10A H 0.0893 0.3780 0.8713 0.045 Uiso 1 1 calc R . .
H10B H 0.1852 0.3788 0.9089 0.045 Uiso 1 1 calc R . .
C10E C 0.2453(4) 0.60772(12) 0.0513(3) 0.0388(15) Uani 1 1 d . . .
H10C H 0.2712 0.6248 0.0428 0.047 Uiso 1 1 calc R . .
H10D H 0.2719 0.6005 0.0996 0.047 Uiso 1 1 calc R . .
C10C C -0.0542(4) 0.75771(13) 0.2509(3) 0.0413(16) Uani 1 1 d . . .
H10E H -0.0716 0.7580 0.3047 0.050 Uiso 1 1 calc R . .
H10F H -0.0522 0.7395 0.2340 0.050 Uiso 1 1 calc R . .
C10B C -0.3158(3) 0.77374(11) 0.4569(3) 0.0316(13) Uani 1 1 d . . .
H10G H -0.3506 0.7885 0.4730 0.038 Uiso 1 1 calc R . .
H10H H -0.3439 0.7662 0.4096 0.038 Uiso 1 1 calc R . .
C10A C 0.3870(4) 0.55451(12) 0.3856(4) 0.0461(17) Uani 1 1 d . . .
H10I H 0.3526 0.5626 0.3425 0.055 Uiso 1 1 calc R . .
H10J H 0.3507 0.5416 0.4098 0.055 Uiso 1 1 calc R . .
C10F C 0.3168(4) 0.44854(13) 0.3490(4) 0.0495(17) Uani 1 1 d . . .
H10K H 0.2961 0.4443 0.4001 0.059 Uiso 1 1 calc R . .
H10L H 0.3518 0.4339 0.3323 0.059 Uiso 1 1 calc R . .
C14 C -0.2839(3) 0.63678(10) 0.5605(3) 0.0235(11) Uani 1 1 d . . .
C11D C 0.0970(4) 0.39291(12) 0.9816(3) 0.0427(16) Uani 1 1 d . . .
H11A H 0.0430 0.4028 0.9752 0.051 Uiso 1 1 calc R . .
H11B H 0.1387 0.4035 1.0128 0.051 Uiso 1 1 calc R . .
C11C C -0.1200(4) 0.77270(12) 0.1984(3) 0.0397(15) Uani 1 1 d . . .
H11C H -0.1781 0.7666 0.2083 0.048 Uiso 1 1 calc R . .
H11D H -0.1166 0.7912 0.2118 0.048 Uiso 1 1 calc R . .
C11E C 0.1491(4) 0.61085(13) 0.0589(4) 0.0451(16) Uani 1 1 d . . .
H11E H 0.1229 0.6178 0.0100 0.054 Uiso 1 1 calc R . .
H11F H 0.1238 0.5937 0.0672 0.054 Uiso 1 1 calc R . .
C11B C -0.2254(4) 0.78275(12) 0.4414(3) 0.0370(14) Uani 1 1 d . . .
H11G H -0.1968 0.7890 0.4902 0.044 Uiso 1 1 calc R . .
H11H H -0.1924 0.7679 0.4234 0.044 Uiso 1 1 calc R . .
C11A C 0.4643(4) 0.54087(13) 0.3537(4) 0.0489(17) Uani 1 1 d . . .
H11I H 0.5024 0.5347 0.3975 0.059 Uiso 1 1 calc R . .
H11J H 0.4441 0.5256 0.3239 0.059 Uiso 1 1 calc R . .
C11F C 0.3710(5) 0.47241(14) 0.3555(4) 0.059(2) Uani 1 1 d . . .
H11K H 0.3353 0.4870 0.3713 0.071 Uiso 1 1 calc R . .
H11L H 0.3916 0.4765 0.3043 0.071 Uiso 1 1 calc R . .
C15 C -0.3214(4) 0.60012(12) 0.4806(3) 0.0362(14) Uani 1 1 d . . .
C12C C -0.1066(4) 0.76968(16) 0.1150(4) 0.059(2) Uani 1 1 d . . .
H12A H -0.1502 0.7795 0.0847 0.088 Uiso 1 1 calc R . .
H12B H -0.1108 0.7514 0.1009 0.088 Uiso 1 1 calc R . .
H12C H -0.0498 0.7761 0.1043 0.088 Uiso 1 1 calc R . .
C12D C 0.0807(5) 0.36810(14) 1.0246(4) 0.059(2) Uani 1 1 d . . .
H12D H 0.0593 0.3722 1.0749 0.088 Uiso 1 1 calc R . .
H12E H 0.1340 0.3583 1.0318 0.088 Uiso 1 1 calc R . .
H12F H 0.0381 0.3578 0.9947 0.088 Uiso 1 1 calc R . .
C12B C -0.2243(5) 0.80417(15) 0.3816(4) 0.063(2) Uani 1 1 d . . .
H12G H -0.1651 0.8090 0.3736 0.094 Uiso 1 1 calc R . .
H12H H -0.2552 0.8192 0.3998 0.094 Uiso 1 1 calc R . .
H12I H -0.2520 0.7981 0.3328 0.094 Uiso 1 1 calc R . .
C12A C 0.5153(5) 0.55796(15) 0.3026(4) 0.066(2) Uani 1 1 d . . .
H12J H 0.5635 0.5482 0.2842 0.100 Uiso 1 1 calc R . .
H12K H 0.5367 0.5729 0.3320 0.100 Uiso 1 1 calc R . .
H12L H 0.4785 0.5637 0.2584 0.100 Uiso 1 1 calc R . .
C12E C 0.1280(5) 0.62831(14) 0.1236(4) 0.062(2) Uani 1 1 d . . .
H12M H 0.0658 0.6294 0.1259 0.093 Uiso 1 1 calc R . .
H12N H 0.1512 0.6455 0.1149 0.093 Uiso 1 1 calc R . .
H12O H 0.1530 0.6214 0.1724 0.093 Uiso 1 1 calc R . .
C12F C 0.4476(5) 0.46967(15) 0.4133(4) 0.071(2) Uani 1 1 d . . .
H12P H 0.4809 0.4857 0.4146 0.107 Uiso 1 1 calc R . .
H12Q H 0.4836 0.4554 0.3978 0.107 Uiso 1 1 calc R . .
H12R H 0.4277 0.4662 0.4646 0.107 Uiso 1 1 calc R . .
C16 C -0.3586(4) 0.63021(11) 0.6011(3) 0.0332(13) Uani 1 1 d . . .
C13D C 0.0966(3) 0.40022(11) 0.7307(3) 0.0299(13) Uani 1 1 d . . .
H13A H 0.1123 0.4011 0.6766 0.036 Uiso 1 1 calc R . .
H13B H 0.0936 0.3818 0.7446 0.036 Uiso 1 1 calc R . .
C13C C 0.1246(4) 0.73082(10) 0.2754(3) 0.0307(13) Uani 1 1 d . . .
H13C H 0.0706 0.7209 0.2711 0.037 Uiso 1 1 calc R . .
H13D H 0.1618 0.7227 0.3166 0.037 Uiso 1 1 calc R . .
C13E C 0.3946(4) 0.56812(12) 0.0407(3) 0.0383(15) Uani 1 1 d . . .
H13E H 0.4566 0.5664 0.0341 0.046 Uiso 1 1 calc R . .
H13F H 0.3881 0.5779 0.0888 0.046 Uiso 1 1 calc R . .
C13B C -0.4298(3) 0.72470(10) 0.4777(3) 0.0274(12) Uani 1 1 d . . .
H13G H -0.4863 0.7187 0.4927 0.033 Uiso 1 1 calc R . .
H13H H -0.4398 0.7360 0.4323 0.033 Uiso 1 1 calc R . .
C13A C 0.2699(3) 0.57957(11) 0.4990(3) 0.0333(13) Uani 1 1 d . . .
H13I H 0.2241 0.5923 0.5070 0.040 Uiso 1 1 calc R . .
H13J H 0.2470 0.5670 0.4602 0.040 Uiso 1 1 calc R . .
C13F C 0.1391(4) 0.42676(11) 0.3669(3) 0.0375(15) Uani 1 1 d . A .
H13K H 0.0959 0.4129 0.3619 0.045 Uiso 1 1 calc R . .
H13L H 0.1858 0.4207 0.4033 0.045 Uiso 1 1 calc R . .
C9 C 0.0676(4) 0.64504(11) 0.7681(3) 0.0338(13) Uani 1 1 d . . .
C14D C 0.0083(3) 0.41157(12) 0.7349(3) 0.0384(15) Uani 1 1 d . . .
H14A H 0.0088 0.4297 0.7168 0.046 Uiso 1 1 calc R . .
H14B H -0.0075 0.4116 0.7891 0.046 Uiso 1 1 calc R . .
C14E C 0.3584(4) 0.54164(11) 0.0507(3) 0.0385(15) Uani 1 1 d . . .
H14C H 0.3671 0.5310 0.0046 0.046 Uiso 1 1 calc R . .
H14D H 0.2963 0.5428 0.0575 0.046 Uiso 1 1 calc R . .
C14C C 0.1678(4) 0.72831(11) 0.1998(3) 0.0359(14) Uani 1 1 d . . .
H14E H 0.1308 0.7360 0.1577 0.043 Uiso 1 1 calc R . .
H14F H 0.2224 0.7379 0.2034 0.043 Uiso 1 1 calc R . .
C14B C -0.3800(3) 0.70159(11) 0.4535(3) 0.0301(13) Uani 1 1 d . . .
H14G H -0.3741 0.6891 0.4965 0.036 Uiso 1 1 calc R . .
H14H H -0.3220 0.7070 0.4407 0.036 Uiso 1 1 calc R . .
C14A C 0.2886(4) 0.56537(12) 0.5737(4) 0.0439(16) Uani 1 1 d . . .
H14I H 0.3127 0.5774 0.6135 0.053 Uiso 1 1 calc R . .
H14J H 0.3311 0.5516 0.5664 0.053 Uiso 1 1 calc R . .
C14F C 0.0984(4) 0.45012(12) 0.4013(3) 0.0425(16) Uani 1 1 d . . .
H14K H 0.0542 0.4573 0.3641 0.051 Uiso 1 1 calc R . .
H14L H 0.1422 0.4636 0.4124 0.051 Uiso 1 1 calc R . .
C10 C 0.0979(3) 0.63036(10) 0.7115(3) 0.0255(12) Uani 1 1 d . . .
C15D C -0.0587(4) 0.39634(12) 0.6856(3) 0.0376(14) Uani 1 1 d . . .
H15A H -0.0535 0.3779 0.6992 0.045 Uiso 1 1 calc R . .
H15B H -0.1163 0.4021 0.6982 0.045 Uiso 1 1 calc R . .
C15C C 0.1850(4) 0.70041(11) 0.1813(4) 0.0422(15) Uani 1 1 d . . .
H15C H 0.1302 0.6909 0.1775 0.051 Uiso 1 1 calc R . .
H15D H 0.2213 0.6927 0.2239 0.051 Uiso 1 1 calc R . .
C15A C 0.2051(5) 0.55338(13) 0.6004(4) 0.0556(19) Uani 1 1 d . . .
H15E H 0.1608 0.5669 0.6016 0.067 Uiso 1 1 calc R . .
H15F H 0.1846 0.5401 0.5628 0.067 Uiso 1 1 calc R . .
C15F C 0.0580(4) 0.44261(12) 0.4750(3) 0.0469(17) Uani 1 1 d . . .
H15G H 0.1017 0.4343 0.5104 0.056 Uiso 1 1 calc R . .
H15H H 0.0122 0.4299 0.4629 0.056 Uiso 1 1 calc R . .
C15B C -0.4256(4) 0.68879(12) 0.3834(3) 0.0414(16) Uani 1 1 d . . .
H15I H -0.4843 0.6841 0.3962 0.050 Uiso 1 1 calc R . .
H15J H -0.4302 0.7013 0.3405 0.050 Uiso 1 1 calc R . .
C15E C 0.4037(5) 0.52942(12) 0.1213(4) 0.0522(19) Uani 1 1 d . . .
H15K H 0.4659 0.5296 0.1151 0.063 Uiso 1 1 calc R . .
H15L H 0.3927 0.5400 0.1671 0.063 Uiso 1 1 calc R . .
C11 C 0.1215(4) 0.64869(11) 0.8372(3) 0.0366(14) Uani 1 1 d . . .
C16D C -0.0505(4) 0.39923(13) 0.5999(3) 0.0418(15) Uani 1 1 d . . .
H16A H -0.0947 0.3889 0.5720 0.063 Uiso 1 1 calc R . .
H16B H 0.0060 0.3932 0.5866 0.063 Uiso 1 1 calc R . .
H16C H -0.0575 0.4174 0.5854 0.063 Uiso 1 1 calc R . .
C16C C 0.2291(4) 0.69735(13) 0.1062(4) 0.0492(17) Uani 1 1 d . . .
H16D H 0.2395 0.6790 0.0968 0.074 Uiso 1 1 calc R . .
H16E H 0.2836 0.7066 0.1098 0.074 Uiso 1 1 calc R . .
H16F H 0.1925 0.7044 0.0636 0.074 Uiso 1 1 calc R . .
C16F C 0.0207(5) 0.46581(14) 0.5150(4) 0.060(2) Uani 1 1 d . . .
H16G H -0.0042 0.4602 0.5625 0.090 Uiso 1 1 calc R . .
H16H H -0.0238 0.4738 0.4807 0.090 Uiso 1 1 calc R . .
H16I H 0.0660 0.4784 0.5274 0.090 Uiso 1 1 calc R . .
C16B C -0.3811(5) 0.66517(13) 0.3573(4) 0.060(2) Uani 1 1 d . . .
H16J H -0.4138 0.6577 0.3130 0.090 Uiso 1 1 calc R . .
H16K H -0.3765 0.6526 0.3994 0.090 Uiso 1 1 calc R . .
H16L H -0.3238 0.6698 0.3424 0.090 Uiso 1 1 calc R . .
C16A C 0.2175(6) 0.54117(14) 0.6798(4) 0.073(2) Uani 1 1 d . . .
H16M H 0.1632 0.5339 0.6945 0.109 Uiso 1 1 calc R . .
H16N H 0.2370 0.5543 0.7174 0.109 Uiso 1 1 calc R . .
H16O H 0.2603 0.5274 0.6786 0.109 Uiso 1 1 calc R . .
C16E C 0.3766(7) 0.50245(15) 0.1357(5) 0.094(3) Uani 1 1 d . . .
H16P H 0.4082 0.4958 0.1819 0.142 Uiso 1 1 calc R . .
H16Q H 0.3886 0.4917 0.0913 0.142 Uiso 1 1 calc R . .
H16R H 0.3153 0.5021 0.1434 0.142 Uiso 1 1 calc R . .
C12 C 0.1803(4) 0.61790(11) 0.7249(3) 0.0327(13) Uani 1 1 d . . .
C17 C -0.0913(3) 0.47637(10) 0.7412(3) 0.0260(12) Uani 1 1 d . . .
C18 C -0.1139(4) 0.46152(10) 0.8024(3) 0.0292(13) Uani 1 1 d . . .
C19 C -0.1470(4) 0.47558(11) 0.6719(3) 0.0312(13) Uani 1 1 d . . .
C20 C -0.1890(4) 0.44584(11) 0.7937(3) 0.0328(13) Uani 1 1 d . . .
C21 C -0.2576(4) 0.53185(12) 1.0174(3) 0.0368(15) Uani 1 1 d . . .
C22 C -0.2605(4) 0.51257(12) 1.0719(3) 0.0350(14) Uani 1 1 d . . .
C23 C -0.3252(4) 0.55032(13) 1.0132(4) 0.0451(16) Uani 1 1 d . . .
C24 C -0.3296(4) 0.51241(14) 1.1228(4) 0.0463(17) Uani 1 1 d . . .
N1 N -0.2324(3) 0.68975(11) 0.1315(3) 0.0471(14) Uani 1 1 d . . .
N1D N 0.1681(3) 0.41245(8) 0.7809(2) 0.0263(10) Uani 1 1 d . . .
N1E N 0.3557(3) 0.58411(9) -0.0264(3) 0.0368(12) Uani 1 1 d . . .
N1C N 0.1044(3) 0.75812(8) 0.3003(2) 0.0265(10) Uani 1 1 d . . .
N1B N -0.3897(3) 0.74079(8) 0.5434(2) 0.0240(10) Uani 1 1 d . . .
N1A N 0.3445(3) 0.59381(9) 0.4654(3) 0.0294(11) Uani 1 1 d . . .
N1F N 0.1753(3) 0.43095(9) 0.2886(3) 0.0354(12) Uani 1 1 d . . .
N2 N -0.2959(3) 0.73512(10) 0.2953(3) 0.0429(13) Uani 1 1 d . . .
N3 N 0.3213(4) 0.74272(11) 0.5461(3) 0.0536(15) Uani 1 1 d . . .
N4 N 0.3512(4) 0.69755(12) 0.3758(3) 0.0548(16) Uani 1 1 d . . .
N7 N -0.3676(4) 0.58342(11) 0.4642(3) 0.0527(15) Uani 1 1 d . . .
N8 N -0.4166(3) 0.62454(11) 0.6341(3) 0.0489(14) Uani 1 1 d . . .
N5 N 0.1641(4) 0.65253(11) 0.8919(3) 0.0507(15) Uani 1 1 d . . .
N6 N 0.2439(3) 0.60776(11) 0.7380(3) 0.0467(14) Uani 1 1 d . . .
N9 N -0.1894(3) 0.47564(11) 0.6158(3) 0.0477(14) Uani 1 1 d . . .
N10 N -0.2494(3) 0.43297(11) 0.7873(3) 0.0471(14) Uani 1 1 d . . .
N11 N -0.3793(4) 0.56546(12) 1.0092(3) 0.0607(18) Uani 1 1 d . . .
N12 N -0.3816(4) 0.51221(15) 1.1666(4) 0.077(2) Uani 1 1 d . . .

loop_
_atom_site_aniso_label
_atom_site_aniso_U_11
_atom_site_aniso_U_22
_atom_site_aniso_U_33
_atom_site_aniso_U_23
_atom_site_aniso_U_13
_atom_site_aniso_U_12
Ag1 0.0236(2) 0.0357(2) 0.0295(2) 0.00642(19) -0.00497(17) -0.00074(18)
Ag2 0.0316(2) 0.0394(3) 0.0278(2) 0.00387(19) 0.00122(18) -0.0020(2)
Ag4 0.0323(2) 0.0349(2) 0.0280(2) 0.00572(19) 0.00083(18) -0.00230(19)
Ag3 0.0263(2) 0.0360(2) 0.0288(2) 0.00376(19) -0.00567(17) 0.00037(19)
Ag5 0.0308(2) 0.0402(3) 0.0289(2) -0.0067(2) -0.00532(18) 0.0031(2)
Ag6 0.0402(3) 0.0402(3) 0.0270(2) -0.0060(2) 0.00201(19) 0.0058(2)
S1 0.0314(8) 0.0351(8) 0.0291(7) -0.0010(6) -0.0043(6) 0.0065(6)
S2 0.0293(7) 0.0276(7) 0.0227(7) 0.0010(6) -0.0047(6) 0.0006(6)
S3 0.0387(9) 0.0378(9) 0.0398(9) -0.0126(7) 0.0132(7) -0.0016(7)
S4 0.0225(7) 0.0330(8) 0.0272(7) -0.0042(6) 0.0009(6) 0.0044(6)
S7 0.0408(9) 0.0390(9) 0.0376(9) -0.0120(7) 0.0150(7) -0.0044(7)
S8 0.0256(7) 0.0333(8) 0.0243(7) -0.0045(6) -0.0001(6) 0.0049(6)
S5 0.0332(8) 0.0390(8) 0.0275(8) -0.0027(6) -0.0037(6) 0.0098(7)
S6 0.0331(8) 0.0330(8) 0.0260(7) -0.0011(6) -0.0033(6) 0.0027(6)
S9 0.0379(8) 0.0388(8) 0.0266(7) 0.0012(6) -0.0038(6) -0.0020(7)
S10 0.0379(8) 0.0315(8) 0.0227(7) -0.0013(6) -0.0015(6) 0.0062(6)
S11 0.0462(10) 0.0398(9) 0.0544(10) 0.0097(8) 0.0115(8) 0.0080(8)
S12 0.0300(8) 0.0457(9) 0.0316(8) 0.0011(7) 0.0007(6) -0.0039(7)
C1 0.022(3) 0.029(3) 0.022(3) 0.009(2) -0.004(2) -0.004(2)
C1D 0.036(3) 0.027(3) 0.029(3) -0.005(2) 0.003(3) 0.003(3)
C1C 0.022(3) 0.034(3) 0.029(3) 0.011(2) -0.003(2) -0.007(2)
C1E 0.052(4) 0.049(4) 0.028(3) -0.003(3) -0.004(3) 0.008(3)
C1B 0.018(3) 0.038(3) 0.033(3) -0.006(3) -0.004(2) 0.008(2)
C1A 0.038(4) 0.037(3) 0.035(3) -0.005(3) -0.012(3) 0.002(3)
C1F 0.075(5) 0.048(4) 0.026(3) 0.011(3) -0.010(3) 0.023(4)
C2 0.020(3) 0.024(3) 0.025(3) 0.005(2) 0.001(2) -0.002(2)
C2D 0.042(4) 0.037(3) 0.037(3) -0.004(3) 0.009(3) -0.004(3)
C2C 0.034(3) 0.042(4) 0.029(3) 0.011(3) -0.012(3) -0.008(3)
C2A 0.030(3) 0.045(4) 0.034(3) -0.007(3) -0.009(3) 0.011(3)
C2B 0.025(3) 0.039(3) 0.035(3) -0.006(3) -0.001(2) 0.001(3)
C2F 0.078(6) 0.094(7) 0.088(7) 0.020(5) -0.068(5) -0.008(5)
C2E 0.061(5) 0.066(5) 0.042(4) -0.004(4) -0.002(3) 0.028(4)
C3 0.024(3) 0.037(3) 0.030(3) -0.002(3) -0.004(2) 0.002(2)
C3D 0.049(4) 0.044(4) 0.046(4) 0.004(3) 0.007(3) 0.005(3)
C3C 0.027(3) 0.047(4) 0.051(4) 0.014(3) -0.016(3) -0.008(3)
C3B 0.038(4) 0.040(4) 0.034(3) -0.012(3) -0.001(3) 0.004(3)
C3A 0.056(5) 0.092(7) 0.107(7) -0.064(6) -0.018(5) 0.019(5)
C3E 0.098(7) 0.113(8) 0.053(5) -0.003(5) 0.009(5) 0.059(6)
C3F 0.031(7) 0.079(9) 0.030(7) 0.007(6) -0.013(5) -0.033(6)
C4F 0.034(7) 0.093(11) 0.047(9) 0.006(8) 0.008(6) -0.018(7)
C4 0.031(3) 0.035(3) 0.024(3) -0.001(2) 0.001(2) 0.003(3)
C4A 0.062(5) 0.049(4) 0.047(4) -0.012(3) -0.012(4) 0.013(4)
C4C 0.040(4) 0.057(4) 0.057(4) 0.009(4) -0.015(3) -0.008(3)
C4D 0.072(5) 0.052(4) 0.050(4) 0.005(4) 0.017(4) 0.001(4)
C4B 0.053(4) 0.059(5) 0.048(4) -0.018(4) 0.016(3) -0.004(4)
C4E 0.068(6) 0.140(9) 0.050(5) 0.022(5) 0.014(4) 0.032(6)
C5 0.030(3) 0.041(3) 0.023(3) 0.002(3) -0.014(2) 0.008(3)
C5D 0.031(3) 0.032(3) 0.036(3) -0.006(3) 0.000(3) 0.007(3)
C5C 0.027(3) 0.033(3) 0.026(3) 0.008(2) -0.002(2) -0.001(2)
C5E 0.035(4) 0.048(4) 0.041(4) 0.006(3) 0.010(3) 0.002(3)
C5B 0.026(3) 0.040(3) 0.023(3) -0.001(2) -0.004(2) 0.006(3)
C5A 0.026(3) 0.034(3) 0.031(3) 0.001(3) -0.005(2) 0.003(2)
C5F 0.056(4) 0.033(3) 0.034(3) 0.005(3) -0.005(3) 0.013(3)
C6 0.013(3) 0.036(3) 0.024(3) 0.004(2) 0.002(2) 0.012(2)
C6D 0.030(3) 0.046(4) 0.049(4) -0.014(3) -0.002(3) 0.008(3)
C6C 0.039(4) 0.038(3) 0.030(3) 0.008(3) -0.008(3) 0.001(3)
C6E 0.070(5) 0.049(4) 0.036(4) 0.013(3) 0.012(3) 0.007(4)
C6B 0.034(3) 0.038(3) 0.031(3) 0.002(3) 0.000(3) 0.000(3)
C6A 0.033(3) 0.041(4) 0.051(4) 0.010(3) 0.001(3) 0.000(3)
C6F 0.063(5) 0.041(4) 0.040(4) -0.002(3) 0.005(3) 0.014(3)
C7 0.027(3) 0.055(4) 0.032(3) 0.003(3) 0.001(3) 0.002(3)
C7D 0.034(4) 0.051(4) 0.050(4) -0.013(3) -0.002(3) 0.005(3)
C7C 0.039(4) 0.042(4) 0.031(3) 0.004(3) -0.002(3) -0.006(3)
C7A 0.052(4) 0.035(3) 0.041(4) 0.001(3) 0.001(3) 0.003(3)
C7B 0.035(3) 0.046(4) 0.026(3) 0.001(3) 0.007(3) 0.003(3)
C7F 0.062(5) 0.049(4) 0.051(4) -0.005(3) -0.002(4) 0.019(4)
C7E 0.058(5) 0.068(6) 0.108(7) 0.051(5) 0.010(5) 0.001(4)
C8 0.040(4) 0.034(3) 0.034(3) 0.000(3) 0.002(3) 0.001(3)
C8C 0.056(5) 0.062(5) 0.045(4) -0.008(4) -0.003(3) -0.006(4)
C8B 0.057(4) 0.047(4) 0.042(4) 0.010(3) 0.013(3) 0.003(3)
C8A 0.062(5) 0.067(5) 0.061(5) 0.020(4) 0.024(4) 0.015(4)
C8F 0.064(5) 0.048(4) 0.072(5) -0.009(4) 0.020(4) 0.006(4)
C8D 0.059(5) 0.072(6) 0.080(6) 0.013(5) 0.011(4) 0.015(4)
C8E 0.37(2) 0.051(6) 0.068(7) 0.005(5) -0.041(10) -0.050(9)
C9D 0.036(3) 0.031(3) 0.022(3) -0.006(2) 0.001(2) 0.001(3)
C9C 0.022(3) 0.031(3) 0.025(3) 0.011(2) -0.005(2) 0.000(2)
C9E 0.033(3) 0.043(4) 0.033(3) 0.006(3) -0.004(3) 0.008(3)
C9B 0.018(3) 0.039(3) 0.033(3) -0.001(3) -0.002(2) 0.002(2)
C9A 0.029(3) 0.028(3) 0.040(3) 0.003(3) -0.007(3) 0.005(2)
C9F 0.065(5) 0.037(4) 0.030(3) 0.004(3) 0.008(3) 0.007(3)
C13 0.028(3) 0.034(3) 0.024(3) 0.002(2) 0.000(2) -0.002(2)
C10D 0.043(4) 0.042(4) 0.028(3) -0.002(3) -0.002(3) -0.001(3)
C10E 0.039(4) 0.037(3) 0.041(4) 0.004(3) 0.009(3) -0.005(3)
C10C 0.026(3) 0.059(4) 0.039(4) 0.020(3) -0.005(3) -0.009(3)
C10B 0.027(3) 0.037(3) 0.031(3) 0.003(3) -0.003(2) 0.000(3)
C10A 0.037(4) 0.042(4) 0.059(4) -0.014(3) -0.005(3) -0.005(3)
C10F 0.053(4) 0.047(4) 0.050(4) 0.004(3) 0.007(3) 0.008(3)
C14 0.018(3) 0.033(3) 0.019(3) 0.001(2) -0.002(2) 0.003(2)
C11D 0.047(4) 0.051(4) 0.030(3) -0.003(3) 0.002(3) 0.001(3)
C11C 0.029(3) 0.050(4) 0.039(4) 0.005(3) -0.006(3) -0.006(3)
C11E 0.035(4) 0.054(4) 0.046(4) 0.011(3) 0.006(3) 0.006(3)
C11B 0.033(3) 0.048(4) 0.030(3) -0.007(3) 0.002(3) -0.007(3)
C11A 0.050(4) 0.044(4) 0.053(4) -0.009(3) 0.002(3) 0.005(3)
C11F 0.066(5) 0.047(4) 0.066(5) 0.004(4) 0.007(4) -0.002(4)
C15 0.042(4) 0.035(3) 0.032(3) -0.003(3) 0.002(3) 0.005(3)
C12C 0.027(4) 0.106(6) 0.042(4) 0.013(4) -0.004(3) -0.010(4)
C12D 0.069(5) 0.067(5) 0.041(4) 0.011(4) 0.001(4) -0.006(4)
C12B 0.055(5) 0.072(5) 0.062(5) 0.026(4) 0.004(4) -0.006(4)
C12A 0.061(5) 0.079(6) 0.060(5) -0.030(4) 0.007(4) -0.013(4)
C12E 0.053(5) 0.063(5) 0.072(5) -0.006(4) 0.020(4) -0.001(4)
C12F 0.068(6) 0.068(5) 0.078(6) 0.001(5) -0.005(5) -0.014(4)
C16 0.027(3) 0.039(3) 0.033(3) 0.003(3) -0.003(3) 0.001(3)
C13D 0.031(3) 0.033(3) 0.024(3) -0.005(2) -0.004(2) -0.003(3)
C13C 0.033(3) 0.026(3) 0.032(3) 0.007(2) -0.009(3) 0.002(2)
C13E 0.039(4) 0.046(4) 0.029(3) 0.007(3) -0.008(3) 0.005(3)
C13B 0.020(3) 0.035(3) 0.025(3) -0.003(2) -0.008(2) 0.002(2)
C13A 0.027(3) 0.036(3) 0.036(3) -0.004(3) -0.002(3) -0.001(3)
C13F 0.049(4) 0.037(3) 0.026(3) 0.009(3) -0.004(3) -0.006(3)
C9 0.037(3) 0.031(3) 0.032(3) 0.003(3) -0.003(3) 0.002(3)
C14D 0.028(3) 0.050(4) 0.036(3) -0.015(3) -0.002(3) 0.007(3)
C14E 0.044(4) 0.043(4) 0.028(3) 0.001(3) -0.007(3) 0.004(3)
C14C 0.038(3) 0.036(3) 0.033(3) 0.002(3) -0.005(3) 0.001(3)
C14B 0.029(3) 0.036(3) 0.025(3) -0.005(2) -0.004(2) 0.003(3)
C14A 0.051(4) 0.038(4) 0.041(4) 0.000(3) -0.002(3) 0.004(3)
C14F 0.060(4) 0.043(4) 0.024(3) 0.000(3) 0.001(3) 0.006(3)
C10 0.021(3) 0.028(3) 0.027(3) 0.004(2) 0.000(2) 0.004(2)
C15D 0.029(3) 0.047(4) 0.037(3) -0.010(3) 0.000(3) 0.004(3)
C15C 0.037(4) 0.037(4) 0.053(4) 0.005(3) 0.002(3) -0.003(3)
C15A 0.069(5) 0.040(4) 0.059(5) 0.000(3) 0.020(4) 0.004(4)
C15F 0.061(5) 0.046(4) 0.034(4) -0.001(3) 0.003(3) 0.002(3)
C15B 0.036(4) 0.049(4) 0.037(4) -0.013(3) -0.012(3) 0.006(3)
C15E 0.070(5) 0.040(4) 0.044(4) 0.007(3) -0.019(4) 0.005(4)
C11 0.040(4) 0.033(3) 0.036(3) 0.006(3) -0.008(3) 0.008(3)
C16D 0.037(4) 0.053(4) 0.035(3) -0.002(3) -0.002(3) -0.004(3)
C16C 0.048(4) 0.045(4) 0.055(4) -0.003(3) 0.007(3) 0.003(3)
C16F 0.081(6) 0.054(5) 0.048(4) -0.006(4) 0.020(4) -0.003(4)
C16B 0.072(5) 0.054(5) 0.051(4) -0.025(4) -0.019(4) 0.022(4)
C16A 0.116(7) 0.047(5) 0.058(5) 0.006(4) 0.030(5) -0.006(5)
C16E 0.151(9) 0.049(5) 0.075(6) 0.020(4) -0.053(6) -0.012(5)
C12 0.038(4) 0.032(3) 0.028(3) 0.008(3) -0.001(3) 0.007(3)
C17 0.029(3) 0.026(3) 0.023(3) -0.005(2) -0.001(2) 0.007(2)
C18 0.033(3) 0.030(3) 0.025(3) -0.004(2) 0.000(2) 0.007(2)
C19 0.033(3) 0.032(3) 0.029(3) -0.003(3) 0.003(3) 0.001(3)
C20 0.036(3) 0.037(3) 0.026(3) -0.002(3) 0.004(3) 0.009(3)
C21 0.025(3) 0.044(4) 0.042(4) -0.022(3) 0.006(3) -0.003(3)
C22 0.028(3) 0.050(4) 0.028(3) -0.013(3) 0.007(2) -0.011(3)
C23 0.036(4) 0.056(4) 0.042(4) -0.018(3) -0.008(3) -0.003(3)
C24 0.026(3) 0.074(5) 0.039(4) -0.008(3) 0.003(3) 0.010(3)
N1 0.039(3) 0.073(4) 0.028(3) 0.000(3) -0.006(2) 0.012(3)
N1D 0.026(2) 0.028(2) 0.025(2) -0.0080(19) 0.0005(19) 0.003(2)
N1E 0.040(3) 0.039(3) 0.031(3) 0.005(2) -0.002(2) 0.013(2)
N1C 0.025(2) 0.032(3) 0.022(2) 0.0079(19) -0.0055(19) -0.002(2)
N1B 0.019(2) 0.034(3) 0.019(2) -0.0007(19) -0.0048(17) 0.0002(19)
N1A 0.026(3) 0.030(3) 0.031(3) -0.004(2) -0.007(2) 0.004(2)
N1F 0.050(3) 0.031(3) 0.025(3) 0.005(2) 0.002(2) 0.013(2)
N2 0.041(3) 0.052(3) 0.035(3) -0.006(3) -0.005(2) 0.013(3)
N3 0.042(3) 0.063(4) 0.055(4) -0.007(3) -0.004(3) -0.021(3)
N4 0.044(4) 0.063(4) 0.060(4) 0.002(3) 0.022(3) 0.002(3)
N7 0.052(4) 0.049(4) 0.057(4) -0.014(3) 0.001(3) -0.011(3)
N8 0.032(3) 0.061(4) 0.055(4) -0.002(3) 0.008(3) 0.002(3)
N5 0.047(4) 0.067(4) 0.037(3) -0.004(3) -0.008(3) 0.011(3)
N6 0.040(3) 0.054(4) 0.046(3) 0.004(3) 0.000(3) 0.018(3)
N9 0.047(3) 0.064(4) 0.031(3) 0.002(3) -0.007(3) -0.012(3)
N10 0.041(3) 0.056(4) 0.044(3) 0.002(3) 0.001(3) -0.008(3)
N11 0.045(4) 0.068(4) 0.067(4) -0.027(3) -0.019(3) 0.013(3)
N12 0.048(4) 0.127(7) 0.058(4) -0.011(4) 0.018(3) 0.017(4)

loop_
_atom_type_symbol
_atom_type_description
_atom_type_scat_dispersion_real
_atom_type_scat_dispersion_imag
_atom_type_scat_source
C C 0.0033 0.0016 'International Tables Vol C Tables 4.2.6.8 and 6.1.1.4'
H H 0.0000 0.0000 'International Tables Vol C Tables 4.2.6.8 and 6.1.1.4'
N N 0.0061 0.0033 'International Tables Vol C Tables 4.2.6.8 and 6.1.1.4'
S S 0.1246 0.1234 'International Tables Vol C Tables 4.2.6.8 and 6.1.1.4'
Ag Ag -0.8971 1.1015 'International Tables Vol C Tables 4.2.6.8 and 6.1.1.4'

loop_
_geom_angle_atom_site_label_1
_geom_angle_atom_site_label_2
_geom_angle_atom_site_label_3
_geom_angle
_geom_angle_site_symmetry_1
_geom_angle_site_symmetry_3
_geom_angle_publ_flag
S4 Ag1 S2 151.73(5) . . ?
S4 Ag1 S1 118.49(5) . . ?
S2 Ag1 S1 88.75(5) . . ?
S4 Ag1 Ag4 124.00(4) . . ?
S2 Ag1 Ag4 52.89(4) . . ?
S1 Ag1 Ag4 97.66(4) . . ?
S4 Ag1 Ag2 55.83(3) . . ?
S2 Ag1 Ag2 104.26(3) . . ?
S1 Ag1 Ag2 150.76(4) . . ?
Ag4 Ag1 Ag2 71.493(19) . . ?
S6 Ag2 S3 140.31(5) . . ?
S6 Ag2 S4 123.07(5) . . ?
S3 Ag2 S4 86.18(5) . . ?
S6 Ag2 Ag3 52.95(4) . . ?
S3 Ag2 Ag3 113.64(4) . . ?
S4 Ag2 Ag3 151.83(4) . . ?
S6 Ag2 Ag1 131.91(4) . . ?
S3 Ag2 Ag1 86.78(4) . . ?
S4 Ag2 Ag1 50.62(3) . . ?
Ag3 Ag2 Ag1 108.27(2) . . ?
S2 Ag4 S7 139.59(5) . . ?
S2 Ag4 S8 125.06(5) . . ?
S7 Ag4 S8 86.59(5) . . ?
S2 Ag4 Ag1 53.98(4) . . ?
S7 Ag4 Ag1 107.49(4) . . ?
S8 Ag4 Ag1 156.39(4) . . ?
S2 Ag4 Ag3 130.94(4) . . ?
S7 Ag4 Ag3 87.58(4) . . ?
S8 Ag4 Ag3 50.90(3) . . ?
Ag1 Ag4 Ag3 109.52(2) . . ?
S8 Ag3 S6 153.45(5) . . ?
S8 Ag3 S5 117.02(5) . . ?
S6 Ag3 S5 88.68(5) . . ?
S8 Ag3 Ag2 123.69(4) . . ?
S6 Ag3 Ag2 52.07(4) . . ?
S5 Ag3 Ag2 99.46(4) . . ?
S8 Ag3 Ag4 55.36(3) . . ?
S6 Ag3 Ag4 106.44(4) . . ?
S5 Ag3 Ag4 147.88(4) . . ?
Ag2 Ag3 Ag4 70.677(19) . . ?
S12 Ag5 S10 152.15(5) 3_567 . ?
S12 Ag5 S9 118.58(5) 3_567 . ?
S10 Ag5 S9 88.36(5) . . ?
S12 Ag5 Ag6 56.16(4) 3_567 3_567 ?
S10 Ag5 Ag6 101.16(4) . 3_567 ?
S9 Ag5 Ag6 159.15(4) . 3_567 ?
S12 Ag5 Ag6 122.55(4) 3_567 . ?
S10 Ag5 Ag6 50.70(4) . . ?
S9 Ag5 Ag6 102.37(4) . . ?
Ag6 Ag5 Ag6 71.01(2) 3_567 . ?
S10 Ag6 S11 143.65(6) . . ?
S10 Ag6 S12 119.74(5) . . ?
S11 Ag6 S12 87.00(6) . . ?
S10 Ag6 Ag5 127.35(4) . 3_567 ?
S11 Ag6 Ag5 88.15(5) . 3_567 ?
S12 Ag6 Ag5 51.34(4) . 3_567 ?
S10 Ag6 Ag5 51.42(4) . . ?
S11 Ag6 Ag5 115.17(4) . . ?
S12 Ag6 Ag5 151.58(4) . . ?
Ag5 Ag6 Ag5 108.99(2) 3_567 . ?
C1 S1 Ag1 97.99(18) . . ?
C2 S2 Ag4 102.89(17) . . ?
C2 S2 Ag1 98.42(18) . . ?
Ag4 S2 Ag1 73.14(4) . . ?
C5 S3 Ag2 99.3(2) . . ?
C6 S4 Ag1 106.98(17) . . ?
C6 S4 Ag2 95.16(17) . . ?
Ag1 S4 Ag2 73.55(4) . . ?
C13 S7 Ag4 98.79(19) . . ?
C14 S8 Ag3 106.30(17) . . ?
C14 S8 Ag4 95.59(17) . . ?
Ag3 S8 Ag4 73.74(4) . . ?
C9 S5 Ag3 98.2(2) . . ?
C10 S6 Ag2 101.09(18) . . ?
C10 S6 Ag3 97.78(18) . . ?
Ag2 S6 Ag3 74.97(4) . . ?
C17 S9 Ag5 98.31(18) . . ?
C18 S10 Ag6 102.30(18) . . ?
C18 S10 Ag5 98.7(2) . . ?
Ag6 S10 Ag5 77.88(5) . . ?
C21 S11 Ag6 99.7(2) . . ?
C22 S12 Ag5 102.7(2) . 3_567 ?
C22 S12 Ag6 96.1(2) . . ?
Ag5 S12 Ag6 72.51(4) 3_567 . ?
C2 C1 C3 117.3(5) . . ?
C2 C1 S1 128.8(4) . . ?
C3 C1 S1 113.9(4) . . ?
C2D C1D N1D 115.6(4) . . ?
C2C C1C N1C 114.3(4) . . ?
N1E C1E C2E 114.8(5) . . ?
N1B C1B C2B 115.2(4) . . ?
C2A C1A N1A 116.1(5) . . ?
C2F C1F N1F 115.4(5) . . ?
C1 C2 C4 119.1(5) . . ?
C1 C2 S2 126.1(4) . . ?
C4 C2 S2 114.6(4) . . ?
C1D C2D C3D 109.6(5) . . ?
C3C C2C C1C 111.3(4) . . ?
C3A C2A C1A 111.8(5) . . ?
C1B C2B C3B 111.3(4) . . ?
C1F C2F C3G 90.3(11) . . ?
C1F C2F C3F 114.8(7) . . ?
C3G C2F C3F 35.6(9) . . ?
C1E C2E C3E 112.3(6) . . ?
N1 C3 C1 178.0(7) . . ?
C4D C3D C2D 113.7(5) . . ?
C2C C3C C4C 110.7(5) . . ?
C2B C3B C4B 112.8(5) . . ?
C2A C3A C4A 115.9(6) . . ?
C2E C3E C4E 112.4(7) . . ?
C4F C3F C2F 102.5(11) . . ?
C4G C3G C2F 107(2) . . ?
N2 C4 C2 178.3(6) . . ?
C6 C5 C7 116.8(5) . . ?
C6 C5 S3 126.8(5) . . ?
C7 C5 S3 116.2(4) . . ?
C6D C5D N1D 113.5(4) . . ?
C6C C5C N1C 115.0(4) . . ?
N1E C5E C6E 115.8(5) . . ?
C6B C5B N1B 116.8(4) . . ?
N1A C5A C6A 116.6(4) . . ?
N1F C5F C6F 116.7(5) . . ?
C5 C6 C8 118.1(5) . . ?
C5 C6 S4 127.5(4) . . ?
C8 C6 S4 114.3(4) . . ?
C5D C6D C7D 111.3(5) . . ?
C5C C6C C7C 109.2(5) . . ?
C7E C6E C5E 111.2(6) . . ?
C5B C6B C7B 107.6(4) . . ?
C5A C6A C7A 108.9(5) . . ?
C7F C6F C5F 109.9(5) . . ?
N3 C7 C5 178.1(7) . . ?
C8D C7D C6D 113.1(6) . . ?
C6C C7C C8C 112.4(5) . . ?
C8A C7A C6A 111.5(5) . . ?
C8B C7B C6B 113.4(5) . . ?
C8F C7F C6F 112.1(6) . . ?
C6E C7E C8E 111.5(7) . . ?
N4 C8 C6 178.8(7) . . ?
C10D C9D N1D 115.2(4) . . ?
N1C C9C C10C 115.9(4) . . ?
N1E C9E C10E 115.9(5) . . ?
C10B C9B N1B 117.2(4) . . ?
C10A C9A N1A 116.3(4) . . ?
N1F C9F C10F 115.4(5) . . ?
C14 C13 C15 118.5(5) . . ?
C14 C13 S7 127.6(4) . . ?
C15 C13 S7 113.9(4) . . ?
C11D C10D C9D 109.5(5) . . ?
C9E C10E C11E 110.7(5) . . ?
C9C C10C C11C 110.0(5) . . ?
C9B C10B C11B 107.5(4) . . ?
C9A C10A C11A 112.0(5) . . ?
C11F C10F C9F 111.0(6) . . ?
C13 C14 C16 117.0(5) . . ?
C13 C14 S8 127.2(4) . . ?
C16 C14 S8 115.8(4) . . ?
C10D C11D C12D 113.1(5) . . ?
C12C C11C C10C 113.2(6) . . ?
C12E C11E C10E 113.2(6) . . ?
C12B C11B C10B 113.1(5) . . ?
C12A C11A C10A 113.4(6) . . ?
C10F C11F C12F 113.1(6) . . ?
N7 C15 C13 178.3(7) . . ?
N8 C16 C14 178.4(7) . . ?
C14D C13D N1D 117.2(4) . . ?
N1C C13C C14C 115.9(4) . . ?
C14E C13E N1E 116.8(5) . . ?
C14B C13B N1B 116.8(4) . . ?
C14A C13A N1A 116.9(5) . . ?
C14F C13F N1F 115.4(5) . . ?
C10 C9 C11 117.8(5) . . ?
C10 C9 S5 127.9(4) . . ?
C11 C9 S5 114.3(4) . . ?
C13D C14D C15D 111.8(5) . . ?
C13E C14E C15E 108.4(5) . . ?
C15C C14C C13C 111.1(5) . . ?
C13B C14B C15B 110.1(4) . . ?
C13A C14A C15A 109.4(5) . . ?
C13F C14F C15F 109.7(5) . . ?
C9 C10 C12 118.9(5) . . ?
C9 C10 S6 127.2(4) . . ?
C12 C10 S6 113.8(4) . . ?
C16D C15D C14D 113.8(5) . . ?
C14C C15C C16C 112.3(5) . . ?
C16A C15A C14A 112.2(6) . . ?
C14F C15F C16F 112.0(5) . . ?
C16B C15B C14B 113.2(5) . . ?
C16E C15E C14E 113.8(6) . . ?
N5 C11 C9 177.5(7) . . ?
N6 C12 C10 177.3(6) . . ?
C18 C17 C19 117.2(5) . . ?
C18 C17 S9 127.6(4) . . ?
C19 C17 S9 115.1(4) . . ?
C17 C18 C20 119.0(5) . . ?
C17 C18 S10 126.4(4) . . ?
C20 C18 S10 114.5(4) . . ?
N9 C19 C17 177.5(7) . . ?
N10 C20 C18 179.3(7) . . ?
C22 C21 C23 117.8(5) . . ?
C22 C21 S11 127.7(5) . . ?
C23 C21 S11 114.5(5) . . ?
C21 C22 C24 118.9(6) . . ?
C21 C22 S12 127.4(4) . . ?
C24 C22 S12 113.7(5) . . ?
N11 C23 C21 179.1(9) . . ?
N12 C24 C22 176.4(7) . . ?
C5D N1D C13D 106.7(4) . . ?
C5D N1D C9D 111.5(4) . . ?
C13D N1D C9D 111.1(4) . . ?
C5D N1D C1D 111.2(4) . . ?
C13D N1D C1D 110.3(4) . . ?
C9D N1D C1D 106.1(4) . . ?
C9E N1E C5E 111.0(4) . . ?
C9E N1E C1E 106.9(4) . . ?
C5E N1E C1E 110.9(5) . . ?
C9E N1E C13E 110.9(5) . . ?
C5E N1E C13E 106.2(4) . . ?
C1E N1E C13E 111.1(4) . . ?
C9C N1C C13C 110.9(4) . . ?
C9C N1C C5C 111.3(4) . . ?
C13C N1C C5C 106.1(4) . . ?
C9C N1C C1C 106.8(4) . . ?
C13C N1C C1C 111.2(4) . . ?
C5C N1C C1C 110.7(4) . . ?
C1B N1B C13B 106.9(4) . . ?
C1B N1B C5B 111.2(4) . . ?
C13B N1B C5B 110.8(4) . . ?
C1B N1B C9B 111.4(4) . . ?
C13B N1B C9B 111.2(4) . . ?
C5B N1B C9B 105.4(4) . . ?
C5A N1A C1A 111.1(4) . . ?
C5A N1A C9A 111.3(4) . . ?
C1A N1A C9A 106.3(4) . . ?
C5A N1A C13A 106.3(4) . . ?
C1A N1A C13A 111.3(4) . . ?
C9A N1A C13A 110.7(4) . . ?
C9F N1F C5F 111.4(5) . . ?
C9F N1F C13F 111.5(4) . . ?
C5F N1F C13F 106.9(4) . . ?
C9F N1F C1F 107.2(4) . . ?
C5F N1F C1F 110.2(5) . . ?
C13F N1F C1F 109.6(5) . . ?

loop_
_geom_bond_atom_site_label_1
_geom_bond_atom_site_label_2
_geom_bond_distance
_geom_bond_site_symmetry_2
_geom_bond_publ_flag
Ag1 S4 2.4348(14) . y
Ag1 S2 2.4956(15) . y
Ag1 S1 2.5033(15) . y
Ag1 Ag4 2.9530(8) . ?
Ag1 Ag2 3.0210(8) . ?
Ag2 S6 2.4558(16) . y
Ag2 S3 2.4717(17) . y
Ag2 S4 2.6061(15) . y
Ag2 Ag3 3.0068(8) . ?
Ag4 S2 2.4606(15) . y
Ag4 S7 2.4616(16) . y
Ag4 S8 2.5947(15) . y
Ag4 Ag3 3.0277(8) . ?
Ag3 S8 2.4474(15) . y
Ag3 S6 2.4848(16) . y
Ag3 S5 2.5066(15) . y
Ag5 S12 2.4497(16) 3_567 y
Ag5 S10 2.4690(16) . y
Ag5 S9 2.5086(15) . y
Ag5 Ag6 2.9922(8) 3_567 ?
Ag5 Ag6 3.0879(8) . ?
Ag6 S10 2.4441(15) . y
Ag6 S11 2.4562(17) . y
Ag6 S12 2.6057(16) . y
Ag6 Ag5 2.9922(8) 3_567 ?
S1 C1 1.728(5) . y
S2 C2 1.760(5) . y
S3 C5 1.707(6) . y
S4 C6 1.742(6) . y
S7 C13 1.723(6) . y
S8 C14 1.741(5) . y
S5 C9 1.728(6) . y
S6 C10 1.773(5) . y
S9 C17 1.718(6) . y
S10 C18 1.758(5) . y
S11 C21 1.721(6) . y
S12 C22 1.734(6) . y
S12 Ag5 2.4497(16) 3_567 ?
C1 C2 1.377(7) . y
C1 C3 1.457(7) . y
C2 C4 1.424(7) . y
C3 N1 1.129(6) . y
C4 N2 1.156(7) . y
C5 C6 1.386(7) . y
C5 C7 1.438(8) . y
C6 C8 1.427(8) . y
C7 N3 1.157(7) . y
C8 N4 1.153(8) . y
C9 C10 1.354(8) . y
C9 C11 1.439(8) . y
C10 C12 1.451(7) . y
C11 N5 1.146(7) . y
C12 N6 1.138(7) . y
C13 C14 1.364(7) . y
C13 C15 1.438(8) . y
C14 C16 1.445(8) . y
C15 N7 1.155(7) . y
C16 N8 1.144(7) . y
C17 C18 1.377(7) . y
C17 C19 1.445(7) . y
C18 C20 1.432(8) . y
C19 N9 1.148(7) . y
C20 N10 1.160(7) . y
C21 C22 1.381(8) . y
C21 C23 1.428(9) . y
C22 C24 1.441(8) . y
C23 N11 1.156(8) . y
C24 N12 1.150(8) . y
C1D C2D 1.514(7) . ?
C1D N1D 1.530(7) . ?
C1C C2C 1.519(7) . ?
C1C N1C 1.527(6) . ?
C1E N1E 1.525(7) . ?
C1E C2E 1.536(9) . ?
C1B N1B 1.517(6) . ?
C1B C2B 1.520(7) . ?
C1A C2A 1.509(8) . ?
C1A N1A 1.521(7) . ?
C1F C2F 1.507(11) . ?
C1F N1F 1.546(7) . ?
C2D C3D 1.527(8) . ?
C2C C3C 1.499(8) . ?
C2A C3A 1.478(9) . ?
C2B C3B 1.524(8) . ?
C2F C3G 1.60(2) . ?
C2F C3F 1.618(13) . ?
C2E C3E 1.537(9) . ?
C3D C4D 1.512(8) . ?
C3C C4C 1.526(8) . ?
C3B C4B 1.531(9) . ?
C3A C4A 1.501(9) . ?
C3E C4E 1.539(12) . ?
C3F C4F 1.53(2) . ?
C3G C4G 1.34(4) . ?
C5D C6D 1.517(8) . ?
C5D N1D 1.517(7) . ?
C5C C6C 1.512(8) . ?
C5C N1C 1.526(6) . ?
C5E N1E 1.518(8) . ?
C5E C6E 1.519(8) . ?
C5B C6B 1.502(8) . ?
C5B N1B 1.525(6) . ?
C5A N1A 1.503(6) . ?
C5A C6A 1.511(8) . ?
C5F N1F 1.515(7) . ?
C5F C6F 1.520(8) . ?
C6D C7D 1.534(8) . ?
C6C C7C 1.517(8) . ?
C6E C7E 1.500(10) . ?
C6B C7B 1.537(7) . ?
C6A C7A 1.536(8) . ?
C6F C7F 1.520(9) . ?
C7D C8D 1.519(9) . ?
C7C C8C 1.534(9) . ?
C7A C8A 1.534(9) . ?
C7B C8B 1.510(8) . ?
C7F C8F 1.516(9) . ?
C7E C8E 1.519(13) . ?
C9D C10D 1.517(8) . ?
C9D N1D 1.524(6) . ?
C9C N1C 1.520(6) . ?
C9C C10C 1.525(7) . ?
C9E N1E 1.516(7) . ?
C9E C10E 1.519(8) . ?
C9B C10B 1.519(7) . ?
C9B N1B 1.526(7) . ?
C9A C10A 1.513(8) . ?
C9A N1A 1.524(7) . ?
C9F N1F 1.511(8) . ?
C9F C10F 1.525(8) . ?
C10D C11D 1.508(8) . ?
C10E C11E 1.531(8) . ?
C10C C11C 1.547(8) . ?
C10B C11B 1.532(8) . ?
C10A C11A 1.537(9) . ?
C10F C11F 1.503(9) . ?
C11D C12D 1.519(9) . ?
C11C C12C 1.487(8) . ?
C11E C12E 1.499(9) . ?
C11B C12B 1.523(8) . ?
C11A C12A 1.518(10) . ?
C11F C12F 1.526(9) . ?
C13D C14D 1.511(7) . ?
C13D N1D 1.518(6) . ?
C13C N1C 1.521(7) . ?
C13C C14C 1.522(8) . ?
C13E C14E 1.502(8) . ?
C13E N1E 1.528(7) . ?
C13B C14B 1.506(7) . ?
C13B N1B 1.520(6) . ?
C13A C14A 1.507(8) . ?
C13A N1A 1.531(7) . ?
C13F C14F 1.512(8) . ?
C13F N1F 1.523(7) . ?
C14D C15D 1.534(7) . ?
C14E C15E 1.519(8) . ?
C14C C15C 1.512(8) . ?
C14B C15B 1.527(7) . ?
C14A C15A 1.547(9) . ?
C14F C15F 1.514(8) . ?
C15D C16D 1.511(8) . ?
C15C C16C 1.524(9) . ?
C15A C16A 1.520(9) . ?
C15F C16F 1.527(9) . ?
C15B C16B 1.496(8) . ?
C15E C16E 1.489(10) . ?
